data_1515040
loop_
_publ_author_name
'Novitchi, Ghenadie'
'Pilet, Guillaume'
'Ungur, Liviu'
'Moshchalkov, Victor V.'
'Wernsdorfer, Wolfgang'
'Chibotaru, Liviu F.'
'Luneau, Dominique'
'Powell, Annie K.'

_publ_section_title
;
 Heterometallic CuII/DyIII 1D chiral polymers: chirogenesis and exchange
 coupling of toroidal moments in trinuclear Dy3 single molecule magnets
;
_journal_issue 4
_journal_name_full 'Chemical Science'
_journal_page_first 1169
_journal_paper_doi 10.1039/c2sc00728b
_journal_volume 3
_journal_year 2012
_chemical_absolute_configuration ad
_chemical_formula_moiety 'C69 H93 Cu2 Dy6 N11 O54'
_chemical_formula_sum 'C69 H93 Cu2 Dy6 N11 O54'
_chemical_formula_weight 3042.64
_space_group_IT_number 4
_symmetry_cell_setting monoclinic
_symmetry_space_group_name_Hall 'P 2yb'
_symmetry_space_group_name_H-M 'P 1 21 1'
_atom_sites_solution_hydrogens geom
_atom_sites_solution_primary direct
_cell_angle_alpha 90.0
_cell_angle_beta 102.308(5)
_cell_angle_gamma 90.0
_cell_formula_units_Z 2
_cell_length_a 11.2309(6)
_cell_length_b 23.8183(12)
_cell_length_c 20.3932(11)
_cell_measurement_reflns_used 22076
_cell_measurement_temperature 110
_cell_measurement_theta_max 30
_cell_measurement_theta_min 3
_cell_volume 5329.8(5)
_computing_cell_refinement 'CrysAlis RED, (Oxford Diffraction, 2002)'
_computing_data_collection 'Xcalibur, (Oxford Diffraction, 2002)'
_computing_data_reduction 'CrysAlis RED, (Oxford Diffraction, 2002)'
_computing_molecular_graphics 'CAMERON (Watkin et al., 1996)'
_computing_publication_material 'CRYSTALS (Betteridge et al., 2003)'
_computing_structure_refinement 'CRYSTALS (Betteridge et al., 2003)'
_computing_structure_solution 'SIR97 (Altomare et al., 1999)'
_diffrn_ambient_temperature 110
_diffrn_measured_fraction_theta_full 0.995
_diffrn_measured_fraction_theta_max 0.872
_diffrn_measurement_device Area
_diffrn_measurement_device_type 'Oxford Diffraction XCALIBUR'
_diffrn_measurement_method \w/2\q
_diffrn_radiation_monochromator graphite
_diffrn_radiation_type 'Mo K\a'
_diffrn_radiation_wavelength 0.71069
_diffrn_reflns_av_R_equivalents 0.061
_diffrn_reflns_limit_h_max 14
_diffrn_reflns_limit_h_min -14
_diffrn_reflns_limit_k_max 32
_diffrn_reflns_limit_k_min -31
_diffrn_reflns_limit_l_max 26
_diffrn_reflns_limit_l_min -25
_diffrn_reflns_number 47854
_diffrn_reflns_theta_full 26.382
_diffrn_reflns_theta_max 29.642
_diffrn_reflns_theta_min 3.340
_diffrn_standards_number 0
_exptl_absorpt_coefficient_mu 4.637
_exptl_absorpt_correction_T_max 0.40
_exptl_absorpt_correction_T_min 0.33
_exptl_absorpt_correction_type analytical
_exptl_absorpt_process_details
;
Analytical Absorption (De Meulenaer & Tompa, 1965)
;
_exptl_crystal_colour blue
_exptl_crystal_density_diffrn 1.896
_exptl_crystal_density_method 'not measured'
_exptl_crystal_description prismatic
_exptl_crystal_F_000 2940
_exptl_crystal_size_max 0.329
_exptl_crystal_size_mid 0.272
_exptl_crystal_size_min 0.197
_refine_diff_density_max 2.41
_refine_diff_density_min -1.94
_refine_ls_abs_structure_details 'Flack (1983), 0 Friedel-pairs'
_refine_ls_abs_structure_Flack -0.012(16)
_refine_ls_extinction_method None
_refine_ls_goodness_of_fit_ref 1.0638
_refine_ls_hydrogen_treatment none
_refine_ls_matrix_type full
_refine_ls_number_parameters 1238
_refine_ls_number_reflns 18342
_refine_ls_number_restraints 40
_refine_ls_R_factor_all 0.0811
_refine_ls_R_factor_gt 0.0688
_refine_ls_shift/su_max 0.0077064
_refine_ls_shift/su_mean 0.0000767
_refine_ls_structure_factor_coef F
_refine_ls_weighting_details
;
Method, part 1, Chebychev polynomial, (Watkin, 1994, Prince, 1982)
[weight] = 1.0/[A~0~*T~0~(x)+A~1~*T~1~(x) ... +A~n-1~]*T~n-1~(x)]
where A~i~ are the Chebychev coefficients listed below and x= Fcalc/Fmax
Method = Robust Weighting (Prince, 1982)
W = [weight] * [1-(deltaF/6*sigmaF)^2^]^2^
A~i~ are:
29.5 -19.1 22.4
;
_refine_ls_weighting_scheme calc
_refine_ls_wR_factor_all 0.0944
_refine_ls_wR_factor_gt 0.0808
_refine_ls_wR_factor_ref 0.0756
_reflns_limit_h_max 14
_reflns_limit_h_min -14
_reflns_limit_k_max 32
_reflns_limit_k_min -31
_reflns_limit_l_max 26
_reflns_limit_l_min 0
_reflns_number_gt 20785
_reflns_number_total 23862
_reflns_threshold_expression I>2.0\s(I)
_oxford_diffrn_Wilson_B_factor 0.00
_oxford_diffrn_Wilson_scale 0.00
_oxford_refine_ls_r_factor_ref 0.0624
_oxford_refine_ls_scale 1.1784(16)
_oxford_reflns_number_all 23828
_oxford_reflns_threshold_expression_ref I>3.0\s(I)
_cod_data_source_file c2sc00728b.txt
_cod_data_source_block 1
_cod_depositor_comments
;
The following automatic conversions were performed:

'_symmetry_cell_setting' value 'Monoclinic' changed to 'monoclinic'
according to
/usr/data/users/saulius/automatic-downloads/retrospective/RSC/lib/dictionaries/cif_core.dic
dictionary named 'cif_core.dic' version 2.4.2 from 2011-04-26.

Automatic conversion script
Id: cif_fix_values 2281 2013-09-26 08:29:07Z andrius 
;
_cod_original_cell_volume 5329.8(4)
_cod_original_sg_symbol_H-M 'P 1 21 1 '
_cod_database_code 1515040

loop_
_symmetry_equiv_pos_as_xyz
x,y,z
-x,y+1/2,-z

loop_
_atom_site_label
_atom_site_type_symbol
_atom_site_fract_x
_atom_site_fract_y
_atom_site_fract_z
_atom_site_U_iso_or_equiv
_atom_site_occupancy
_atom_site_adp_type
_atom_site_refinement_flags_posn
_atom_site_refinement_flags_adp
Dy1 Dy -0.02048(5) -0.35990(5) 0.09494(3) 0.0274 1.0000 Uani . .
Dy2 Dy -0.12302(5) -0.41197(5) -0.07013(3) 0.0261 1.0000 Uani . .
Dy3 Dy -0.09497(5) -0.26715(5) -0.04146(3) 0.0236 1.0000 Uani . .
Dy11 Dy 0.06984(5) -0.55058(5) -0.44170(3) 0.0282 1.0000 Uani . .
Dy12 Dy -0.01755(6) -0.61175(5) -0.60222(3) 0.0273 1.0000 Uani . .
Dy13 Dy 0.06519(7) -0.69738(5) -0.45793(4) 0.0367 1.0000 Uani . .
Cu1 Cu -0.57329(14) -0.35652(9) 0.00220(9) 0.0343 1.0000 Uani . .
Cu11 Cu -0.47016(17) -0.57389(12) -0.50849(9) 0.0492 1.0000 Uani . .
C1 C -0.1722(14) -0.1262(7) -0.0108(8) 0.0405 1.0000 Uani . .
O2 O -0.0929(9) -0.1710(5) 0.0128(5) 0.0402 1.0000 Uani . .
C3 C -0.0280(14) -0.1667(6) 0.0813(8) 0.0356 1.0000 Uani . .
C4 C -0.0001(14) -0.1164(9) 0.1148(9) 0.0489 1.0000 Uani . .
C5 C 0.0601(16) -0.1200(9) 0.1827(10) 0.0539 1.0000 Uani . .
C6 C 0.0871(16) -0.1698(9) 0.2131(9) 0.0523 1.0000 Uani . .
C7 C 0.0548(12) -0.2212(6) 0.1795(7) 0.0304 1.0000 Uani . .
C8 C -0.0012(12) -0.2189(6) 0.1131(7) 0.0304 1.0000 Uani . .
O9 O -0.0336(8) -0.2650(4) 0.0748(5) 0.0304 1.0000 Uani . .
C10 C 0.0698(15) -0.2708(7) 0.2178(10) 0.0462 1.0000 Uani . .
O11 O 0.0433(10) -0.3177(6) 0.2026(5) 0.0467 1.0000 Uani . .
C21 C -0.151(2) -0.4687(9) -0.2325(11) 0.0695 1.0000 Uani . .
O22 O -0.1826(10) -0.4218(5) -0.1963(6) 0.0448 1.0000 Uani . .
C23 C -0.2178(12) -0.3728(6) -0.2340(7) 0.0303 1.0000 Uani . .
C24 C -0.2687(16) -0.3717(8) -0.3035(9) 0.0500 1.0000 Uani . .
C25 C -0.2939(14) -0.3178(8) -0.3351(8) 0.0445 1.0000 Uani . .
C26 C -0.2724(13) -0.2697(8) -0.2977(8) 0.0454 1.0000 Uani . .
C27 C -0.2256(12) -0.2730(7) -0.2288(8) 0.0394 1.0000 Uani . .
C28 C -0.1943(9) -0.3244(6) -0.1955(6) 0.0263 1.0000 Uani . .
O29 O -0.1574(8) -0.3288(4) -0.1283(5) 0.0304 1.0000 Uani . .
C30 C -0.1975(12) -0.2168(8) -0.1974(7) 0.0388 1.0000 Uani . .
O31 O -0.1554(10) -0.2102(4) -0.1357(5) 0.0383 1.0000 Uani . .
C41 C 0.195(2) -0.4545(12) 0.2040(11) 0.0765 1.0000 Uani . .
O42 O 0.0912(13) -0.4489(7) 0.1517(7) 0.0698 1.0000 Uani . .
C43 C 0.0274(15) -0.5018(8) 0.1248(9) 0.0485 1.0000 Uani . .
C44 C 0.050(3) -0.5547(9) 0.1585(13) 0.0806 1.0000 Uani . U
C45 C -0.021(3) -0.6026(9) 0.1253(15) 0.0828 1.0000 Uani . U
C46 C -0.097(2) -0.5964(9) 0.0677(18) 0.0866 1.0000 Uani . .
C47 C -0.1061(18) -0.5445(8) 0.0317(10) 0.0526 1.0000 Uani . .
C48 C -0.0435(12) -0.4980(6) 0.0664(8) 0.0315 1.0000 Uani . .
O49 O -0.0617(10) -0.4448(4) 0.0389(6) 0.0396 1.0000 Uani . .
C50 C -0.1848(18) -0.5428(9) -0.0332(13) 0.0637 1.0000 Uani . .
O51 O -0.1999(13) -0.5068(5) -0.0713(9) 0.0641 1.0000 Uani . .
N61 N -0.2200(9) -0.3803(5) 0.1664(5) 0.0306 1.0000 Uani . .
O62 O -0.1399(10) -0.4153(5) 0.1616(6) 0.0443 1.0000 Uani . .
O63 O -0.2136(10) -0.3330(5) 0.1386(6) 0.0405 1.0000 Uani . .
O64 O -0.3032(11) -0.3895(6) 0.1940(6) 0.0530 1.0000 Uani . .
N71 N 0.1051(11) -0.4532(5) -0.1101(7) 0.0376 1.0000 Uani . .
O72 O 0.0353(10) -0.4804(5) -0.0806(6) 0.0440 1.0000 Uani . .
O73 O 0.0738(10) -0.4048(5) -0.1275(7) 0.0463 1.0000 Uani . .
O74 O 0.2000(10) -0.4726(5) -0.1200(6) 0.0481 1.0000 Uani . .
N81 N 0.1463(10) -0.2425(5) -0.0690(6) 0.0301 1.0000 Uani . .
O82 O 0.1122(8) -0.2276(5) -0.0181(5) 0.0356 1.0000 Uani . .
O83 O 0.0625(11) -0.2659(6) -0.1112(5) 0.0532 1.0000 Uani . .
O84 O 0.2482(9) -0.2364(5) -0.0779(7) 0.0509 1.0000 Uani . .
N91 N -0.3722(12) -0.2439(5) -0.0137(8) 0.0425 1.0000 Uani . .
O92 O -0.3081(10) -0.2438(5) -0.0578(6) 0.0440 1.0000 Uani . .
O93 O -0.3242(11) -0.2433(5) 0.0446(6) 0.0498 1.0000 Uani . .
O94 O -0.4881(11) -0.2465(8) -0.0362(8) 0.0755 1.0000 Uani . .
O101 O -0.1765(6) -0.3461(4) 0.0033(4) 0.0221 1.0000 Uani . .
O102 O 0.0226(7) -0.3501(4) -0.0123(4) 0.0221 1.0000 Uani . .
O111 O -0.3358(8) -0.4125(5) -0.0986(6) 0.0399 1.0000 Uani . .
C112 C -0.4233(13) -0.3924(6) -0.0785(8) 0.0345 1.0000 Uani . .
O113 O -0.4182(8) -0.3737(5) -0.0200(5) 0.0383 1.0000 Uani . .
C114 C -0.5517(12) -0.3942(6) -0.1280(7) 0.0351 1.0000 Uani . .
C115 C -0.5399(15) -0.3736(7) -0.1937(8) 0.0448 1.0000 Uani . .
C116 C -0.5127(15) -0.3118(10) -0.1954(9) 0.0577 1.0000 Uani . .
C117 C -0.6526(17) -0.3910(10) -0.2478(11) 0.0648 1.0000 Uani . .
N118 N -0.6366(10) -0.3655(5) -0.0952(6) 0.0331 1.0000 Uani . .
O121 O -0.7297(9) -0.3440(5) 0.0249(5) 0.0394 1.0000 Uani . .
C122 C -0.7247(13) -0.3393(7) 0.0891(8) 0.0409 1.0000 Uani . .
O123 O -0.8113(9) -0.3443(6) 0.1163(5) 0.0541 1.0000 Uani . .
C124 C -0.6013(14) -0.3289(9) 0.1352(8) 0.0501 1.0000 Uani . .
C125 C -0.6097(16) -0.2753(16) 0.1766(11) 0.0927 1.0000 Uani . .
C126 C -0.636(3) -0.2233(14) 0.1283(14) 0.0961 1.0000 Uani . .
C127 C -0.4927(18) -0.2708(13) 0.2282(12) 0.0791 1.0000 Uani . U
N128 N -0.5069(11) -0.3222(8) 0.0933(7) 0.0551 1.0000 Uani . U
O131 O -0.5809(12) -0.4487(6) 0.0382(9) 0.0702 1.0000 Uani . .
C132 C -0.6802(19) -0.4807(9) 0.0497(10) 0.0606 1.0000 Uani . .
C201 C 0.163(2) -0.7855(11) -0.3203(11) 0.0705 1.0000 Uani . .
O202 O 0.1294(17) -0.7309(5) -0.3360(7) 0.0684 1.0000 Uani . .
C203 C 0.1695(15) -0.6919(8) -0.2856(7) 0.0429 1.0000 Uani . .
C204 C 0.2253(18) -0.7020(8) -0.2194(8) 0.0526 1.0000 Uani . .
C205 C 0.2584(18) -0.6569(9) -0.1766(8) 0.0575 1.0000 Uani . .
C206 C 0.2309(16) -0.6035(8) -0.1979(8) 0.0496 1.0000 Uani . .
C207 C 0.1803(14) -0.5926(7) -0.2656(8) 0.0388 1.0000 Uani . .
C208 C 0.1519(12) -0.6360(7) -0.3080(7) 0.0324 1.0000 Uani . .
O209 O 0.0982(10) -0.6311(6) -0.3746(5) 0.0475 1.0000 Uani . .
C210 C 0.1551(15) -0.5328(9) -0.2771(9) 0.0530 1.0000 Uani . .
O211 O 0.1111(11) -0.5131(6) -0.3323(6) 0.0521 1.0000 Uani . .
C221 C -0.191(2) -0.6699(9) -0.7544(9) 0.0674 1.0000 Uani . .
O222 O -0.1101(11) -0.6814(5) -0.6919(6) 0.0503 1.0000 Uani . .
C223 C -0.0710(14) -0.7376(7) -0.6830(8) 0.0414 1.0000 Uani . .
C224 C -0.0803(14) -0.7813(9) -0.7290(7) 0.0473 1.0000 Uani . .
C225 C -0.0435(17) -0.8355(9) -0.7115(11) 0.0618 1.0000 Uani . .
C226 C 0.0023(17) -0.8486(6) -0.6453(9) 0.0473 1.0000 Uani . .
C227 C 0.0150(13) -0.8048(6) -0.5957(8) 0.0354 1.0000 Uani . .
C228 C -0.0201(11) -0.7501(5) -0.6169(7) 0.0261 1.0000 Uani . .
O229 O -0.0014(11) -0.7059(5) -0.5715(6) 0.0441 1.0000 Uani . .
C230 C 0.0676(19) -0.8202(10) -0.5292(9) 0.0594 1.0000 Uani . .
O231 O 0.0785(17) -0.7942(6) -0.4789(8) 0.0739 1.0000 Uani . .
C241 C 0.232(2) -0.4230(9) -0.4251(10) 0.0649 1.0000 Uani . .
O242 O 0.1400(12) -0.4556(5) -0.4703(5) 0.0485 1.0000 Uani . .
C243 C 0.1124(13) -0.4358(6) -0.5361(7) 0.0344 1.0000 Uani . .
C244 C 0.1385(18) -0.3848(7) -0.5594(10) 0.0499 1.0000 Uani . .
C245 C 0.104(2) -0.3716(7) -0.6269(10) 0.0561 1.0000 Uani . .
C246 C 0.0368(18) -0.4066(7) -0.6701(9) 0.0521 1.0000 Uani . .
C247 C 0.0057(13) -0.4604(6) -0.6466(7) 0.0374 1.0000 Uani . .
C248 C 0.0375(15) -0.4768(6) -0.5764(8) 0.0367 1.0000 Uani . .
O249 O 0.0120(8) -0.5231(5) -0.5529(5) 0.0353 1.0000 Uani . .
C250 C -0.0553(14) -0.4991(7) -0.6994(8) 0.0410 1.0000 Uani . .
O251 O -0.0726(10) -0.5488(5) -0.6924(5) 0.0405 1.0000 Uani . .
N261 N -0.1629(13) -0.5045(6) -0.4146(7) 0.0444 1.0000 Uani . .
O262 O -0.1276(11) -0.5520(6) -0.3894(6) 0.0470 1.0000 Uani . .
O263 O -0.0955(11) -0.4796(5) -0.4473(6) 0.0468 1.0000 Uani . .
O264 O -0.2596(12) -0.4849(6) -0.4077(7) 0.0622 1.0000 Uani . .
N271 N 0.1970(11) -0.6036(5) -0.6672(5) 0.0314 1.0000 Uani . .
O272 O 0.1240(10) -0.6459(5) -0.6712(6) 0.0435 1.0000 Uani . .
O273 O 0.1831(10) -0.5649(4) -0.6288(5) 0.0410 1.0000 Uani . .
O274 O 0.2777(10) -0.6023(6) -0.6984(7) 0.0548 1.0000 Uani . .
N281 N -0.1672(12) -0.7170(5) -0.4198(6) 0.1000 1.0000 Uani D U
O282 O -0.1414(16) -0.7393(5) -0.4683(8) 0.1000 1.0000 Uani D U
O283 O -0.0917(16) -0.6923(5) -0.3817(8) 0.1000 1.0000 Uani D U
O284 O -0.2781(15) -0.7208(5) -0.4091(8) 0.1000 1.0000 Uani D U
O291 O 0.2791(14) -0.7156(7) -0.4456(10) 0.0775 1.0000 Uani . U
O301 O -0.0636(8) -0.6199(4) -0.4955(5) 0.0311 1.0000 Uani . U
O302 O 0.1416(7) -0.6201(4) -0.5082(4) 0.0266 1.0000 Uani . .
O311 O -0.2275(9) -0.5992(4) -0.6220(5) 0.0347 1.0000 Uani . .
C312 C -0.3152(13) -0.5842(6) -0.5956(7) 0.0344 1.0000 Uani . .
O313 O -0.3155(9) -0.5900(5) -0.5333(5) 0.0410 1.0000 Uani . .
C314 C -0.4264(11) -0.5587(7) -0.6390(7) 0.0387 1.0000 Uani . .
C315 C -0.3922(17) -0.5102(9) -0.6852(9) 0.0545 1.0000 Uani . .
C316 C -0.503(2) -0.4880(11) -0.7311(10) 0.0704 1.0000 Uani . .
C317 C -0.3229(15) -0.4656(8) -0.6428(12) 0.0580 1.0000 Uani . .
N318 N -0.5113(12) -0.5395(7) -0.5966(8) 0.0509 1.0000 Uani . .
O321 O -0.6184(10) -0.5499(8) -0.4813(6) 0.0698 1.0000 Uani . U
C322 C -0.6263(14) -0.5597(11) -0.4217(9) 0.0624 1.0000 Uani . U
O323 O -0.7177(10) -0.5513(6) -0.4012(6) 0.0538 1.0000 Uani . .
C324 C -0.5228(13) -0.5923(8) -0.3797(8) 0.0440 1.0000 Uani . .
C325 C -0.4918(18) -0.5668(11) -0.3070(9) 0.0637 1.0000 Uani . .
C326 C -0.4751(18) -0.5041(9) -0.3074(11) 0.0631 1.0000 Uani . .
C327 C -0.387(2) -0.5977(11) -0.2655(11) 0.0734 1.0000 Uani . .
N328 N -0.4204(13) -0.5942(10) -0.4113(8) 0.0743 1.0000 Uani . U
O331 O -0.5534(15) -0.6755(11) -0.5587(9) 0.1047 1.0000 Uani . U
H11 H -0.2139 -0.1341 -0.0563 0.0640 1.0000 Uiso R .
H13 H -0.2313 -0.1217 0.0169 0.0642 1.0000 Uiso R .
H12 H -0.1261 -0.0922 -0.0102 0.0639 1.0000 Uiso R .
H41 H -0.0207 -0.0815 0.0936 0.0599 1.0000 Uiso R .
H51 H 0.0830 -0.0874 0.2076 0.0660 1.0000 Uiso R .
H61 H 0.1280 -0.1702 0.2582 0.0631 1.0000 Uiso R .
H101 H 0.1099 -0.2658 0.2632 0.0563 1.0000 Uiso R .
H212 H -0.1028 -0.4949 -0.2021 0.1070 1.0000 Uiso R .
H211 H -0.2235 -0.4861 -0.2584 0.1070 1.0000 Uiso R .
H213 H -0.1015 -0.4546 -0.2641 0.1070 1.0000 Uiso R .
H241 H -0.2871 -0.4043 -0.3281 0.0601 1.0000 Uiso R .
H251 H -0.3249 -0.3151 -0.3811 0.0531 1.0000 Uiso R .
H261 H -0.2888 -0.2354 -0.3188 0.0561 1.0000 Uiso R .
H301 H -0.2133 -0.1848 -0.2251 0.0472 1.0000 Uiso R .
H413 H 0.2368 -0.4181 0.2134 0.1190 1.0000 Uiso R .
H411 H 0.1723 -0.4666 0.2449 0.1190 1.0000 Uiso R .
H412 H 0.2517 -0.4807 0.1926 0.1190 1.0000 Uiso R .
H451 H -0.0120 -0.6380 0.1459 0.1040 1.0000 Uiso R .
H461 H -0.1512 -0.6260 0.0472 0.0980 1.0000 Uiso R .
H1141 H -0.5781 -0.4338 -0.1331 0.0420 1.0000 Uiso R .
H1151 H -0.4691 -0.3926 -0.2049 0.0530 1.0000 Uiso R .
H1161 H -0.4861 -0.3024 -0.2361 0.0860 1.0000 Uiso R .
H1163 H -0.5866 -0.2901 -0.1947 0.0860 1.0000 Uiso R .
H1162 H -0.4505 -0.3012 -0.1573 0.0860 1.0000 Uiso R .
H1172 H -0.6383 -0.3834 -0.2922 0.0950 1.0000 Uiso R .
H1171 H -0.6687 -0.4303 -0.2441 0.0950 1.0000 Uiso R .
H1173 H -0.7223 -0.3697 -0.2420 0.0951 1.0000 Uiso R .
H1241 H -0.5790 -0.3613 0.1662 0.0620 1.0000 Uiso R .
H1251 H -0.6784 -0.2794 0.1992 0.1101 1.0000 Uiso R .
H1262 H -0.5949 -0.1894 0.1482 0.1391 1.0000 Uiso R .
H1261 H -0.7229 -0.2140 0.1157 0.1390 1.0000 Uiso R .
H1263 H -0.6093 -0.2294 0.0863 0.1390 1.0000 Uiso R .
H1272 H -0.4962 -0.2410 0.2600 0.1180 1.0000 Uiso R .
H1273 H -0.4786 -0.3062 0.2537 0.1179 1.0000 Uiso R .
H1271 H -0.4244 -0.2650 0.2077 0.1180 1.0000 Uiso R .
H2011 H 0.1265 -0.8104 -0.3563 0.1080 1.0000 Uiso R .
H2012 H 0.2519 -0.7890 -0.3140 0.1080 1.0000 Uiso R .
H2013 H 0.1397 -0.7966 -0.2797 0.1080 1.0000 Uiso R .
H2041 H 0.2402 -0.7392 -0.2038 0.0621 1.0000 Uiso R .
H2051 H 0.3014 -0.6635 -0.1327 0.0671 1.0000 Uiso R .
H2061 H 0.2452 -0.5737 -0.1671 0.0610 1.0000 Uiso R .
H2101 H 0.1728 -0.5082 -0.2401 0.0622 1.0000 Uiso R .
H2212 H -0.2267 -0.6327 -0.7528 0.1000 1.0000 Uiso R .
H2213 H -0.1455 -0.6701 -0.7895 0.1000 1.0000 Uiso R .
H2211 H -0.2541 -0.6970 -0.7638 0.1000 1.0000 Uiso R .
H2241 H -0.1127 -0.7730 -0.7744 0.0551 1.0000 Uiso R .
H2251 H -0.0496 -0.8627 -0.7456 0.0751 1.0000 Uiso R .
H2261 H 0.0258 -0.8857 -0.6329 0.0581 1.0000 Uiso R .
H2301 H 0.1002 -0.8574 -0.5233 0.0711 1.0000 Uiso R .
H2411 H 0.2472 -0.4391 -0.3813 0.0951 1.0000 Uiso R .
H2413 H 0.3054 -0.4210 -0.4413 0.0950 1.0000 Uiso R .
H2412 H 0.1993 -0.3854 -0.4231 0.0950 1.0000 Uiso R .
H2441 H 0.1789 -0.3579 -0.5291 0.0641 1.0000 Uiso R .
H2451 H 0.1305 -0.3378 -0.6431 0.0640 1.0000 Uiso R .
H2461 H 0.0084 -0.3966 -0.7157 0.0629 1.0000 Uiso R .
H2501 H -0.0845 -0.4838 -0.7418 0.0510 1.0000 Uiso R .
H3141 H -0.4686 -0.5885 -0.6689 0.0480 1.0000 Uiso R .
H3151 H -0.3383 -0.5269 -0.7130 0.0630 1.0000 Uiso R .
H3161 H -0.4829 -0.4727 -0.7713 0.1040 1.0000 Uiso R .
H3163 H -0.5601 -0.5197 -0.7448 0.1040 1.0000 Uiso R .
H3162 H -0.5424 -0.4606 -0.7093 0.1040 1.0000 Uiso R .
H3172 H -0.3035 -0.4355 -0.6706 0.0851 1.0000 Uiso R .
H3171 H -0.2478 -0.4796 -0.6154 0.0850 1.0000 Uiso R .
H3173 H -0.3714 -0.4500 -0.6134 0.0851 1.0000 Uiso R .
H3241 H -0.5519 -0.6315 -0.3765 0.0540 1.0000 Uiso R .
H3251 H -0.5610 -0.5740 -0.2850 0.0740 1.0000 Uiso R .
H3262 H -0.4434 -0.4910 -0.2620 0.0921 1.0000 Uiso R .
H3261 H -0.5521 -0.4859 -0.3248 0.0920 1.0000 Uiso R .
H3263 H -0.4181 -0.4947 -0.3348 0.0921 1.0000 Uiso R .
H3272 H -0.3820 -0.5912 -0.2182 0.1061 1.0000 Uiso R .
H3273 H -0.3930 -0.6372 -0.2739 0.1060 1.0000 Uiso R .
H3271 H -0.3119 -0.5841 -0.2764 0.1060 1.0000 Uiso R .
H501 H -0.2325 -0.5767 -0.0475 0.0768 1.0000 Uiso R .
H1321 H -0.6542 -0.5174 0.0647 0.0691 1.0000 Uiso R .
H1322 H -0.7403 -0.4835 0.0090 0.0691 1.0000 Uiso R .
H1323 H -0.7159 -0.4629 0.0828 0.0691 1.0000 Uiso R .
H1313 H -0.5008 -0.4608 0.0596 0.0846 1.0000 Uiso R .
H1021 H 0.1046 -0.3518 -0.0181 0.0269 1.0000 Uiso R .
H1011 H -0.2584 -0.3451 0.0094 0.0267 1.0000 Uiso R .
H3011 H -0.1462 -0.6202 -0.4908 0.0374 1.0000 Uiso R .
H3021 H 0.2241 -0.6196 -0.5131 0.0322 1.0000 Uiso R .
H3311 H -0.6147 -0.6994 -0.5845 0.1221 1.0000 Uiso R .
H3312 H -0.4854 -0.7004 -0.5385 0.1221 1.0000 Uiso R .
H2911 H 0.2961 -0.7189 -0.4905 0.0922 1.0000 Uiso R .
H441 H 0.1077 -0.5587 0.1997 0.0976 1.0000 Uiso R .
H3281 H -0.3874 -0.6318 -0.4073 0.0879 1.0000 Uiso . .
H3282 H -0.3589 -0.5693 -0.3891 0.0879 1.0000 Uiso . .
H3181 H -0.5928 -0.5492 -0.6178 0.0625 1.0000 Uiso . .
H3182 H -0.5062 -0.4995 -0.5919 0.0625 1.0000 Uiso . .
H1181 H -0.7106 -0.3865 -0.1022 0.0408 1.0000 Uiso . .
H1182 H -0.6531 -0.3294 -0.1150 0.0408 1.0000 Uiso . .
H1281 H -0.4331 -0.3403 0.1143 0.0673 1.0000 Uiso . .
H1282 H -0.4906 -0.2830 0.0884 0.0673 1.0000 Uiso . .

loop_
_atom_site_aniso_label
_atom_site_aniso_U_11
_atom_site_aniso_U_22
_atom_site_aniso_U_33
_atom_site_aniso_U_23
_atom_site_aniso_U_13
_atom_site_aniso_U_12
Dy1 0.0229(3) 0.0372(3) 0.0241(3) 0.0069(3) 0.0097(2) 0.0062(2)
Dy2 0.0248(3) 0.0227(3) 0.0338(3) -0.0032(2) 0.0126(2) -0.0001(2)
Dy3 0.0240(3) 0.0217(3) 0.0263(3) 0.0035(2) 0.0080(2) 0.0006(2)
Dy11 0.0266(3) 0.0354(3) 0.0237(3) -0.0048(2) 0.0077(2) -0.0033(2)
Dy12 0.0340(3) 0.0275(3) 0.0210(3) 0.0001(2) 0.0071(2) -0.0012(2)
Dy13 0.0468(4) 0.0294(3) 0.0333(3) 0.0078(3) 0.0074(3) 0.0032(3)
Cu1 0.0172(7) 0.0482(10) 0.0391(9) -0.0056(8) 0.0095(6) -0.0015(7)
Cu11 0.0262(8) 0.0850(16) 0.0347(9) 0.0059(10) 0.0029(7) 0.0080(9)
C1 0.045(8) 0.037(8) 0.040(8) 0.002(6) 0.011(6) 0.002(6)
O2 0.027(5) 0.054(7) 0.041(6) 0.004(5) 0.013(4) 0.010(4)
C3 0.043(8) 0.020(6) 0.041(8) -0.007(6) 0.003(6) -0.002(5)
C4 0.040(8) 0.059(10) 0.052(9) -0.009(9) 0.019(7) -0.009(8)
C5 0.051(9) 0.050(10) 0.063(11) -0.028(10) 0.017(8) -0.022(8)
C6 0.050(10) 0.065(12) 0.038(8) -0.027(8) 0.001(7) -0.026(8)
C7 0.0292(10) 0.0292(10) 0.0292(10) -0.0017(10) -0.0017(10) -0.0017(10)
C8 0.0292(10) 0.0292(10) 0.0292(10) -0.0017(10) -0.0017(10) -0.0017(10)
O9 0.0292(10) 0.0292(10) 0.0292(10) -0.0017(10) -0.0017(10) -0.0017(10)
C10 0.042(8) 0.040(9) 0.066(10) 0.011(8) 0.032(8) 0.008(7)
O11 0.039(6) 0.069(8) 0.035(5) 0.002(5) 0.015(5) -0.001(5)
C21 0.101(17) 0.049(11) 0.059(11) -0.018(9) 0.019(11) 0.013(11)
O22 0.041(6) 0.040(6) 0.058(7) -0.003(5) 0.020(5) -0.001(4)
C23 0.023(6) 0.042(8) 0.031(6) 0.003(6) 0.015(5) -0.003(5)
C24 0.051(9) 0.051(10) 0.041(8) -0.023(8) -0.005(7) -0.003(7)
C25 0.034(7) 0.067(11) 0.035(7) 0.008(8) 0.013(6) 0.000(7)
C26 0.033(7) 0.047(9) 0.048(8) 0.013(8) -0.011(6) -0.001(7)
C27 0.025(6) 0.040(8) 0.052(9) 0.017(7) 0.006(6) 0.002(6)
C28 0.004(5) 0.055(9) 0.022(6) -0.017(6) 0.007(4) -0.010(5)
O29 0.028(5) 0.038(5) 0.025(4) 0.003(4) 0.006(4) 0.003(4)
C30 0.025(6) 0.066(10) 0.021(6) 0.009(6) -0.005(5) 0.001(6)
O31 0.046(6) 0.030(5) 0.039(5) 0.002(4) 0.006(4) -0.004(4)
C41 0.063(13) 0.11(2) 0.054(11) 0.022(12) 0.017(10) 0.040(13)
O42 0.052(8) 0.104(12) 0.059(8) 0.036(8) 0.023(6) 0.037(8)
C43 0.035(8) 0.066(11) 0.053(10) 0.007(9) 0.026(7) 0.021(8)
C44 0.109(14) 0.060(9) 0.097(13) 0.045(10) 0.075(12) 0.047(10)
C45 0.112(15) 0.050(9) 0.107(14) 0.042(10) 0.069(13) 0.050(10)
C46 0.074(15) 0.039(11) 0.15(3) -0.014(14) 0.036(17) -0.001(10)
C47 0.067(11) 0.039(9) 0.064(11) 0.006(8) 0.041(9) 0.013(8)
C48 0.028(6) 0.028(7) 0.049(8) 0.016(6) 0.032(6) 0.010(5)
O49 0.053(6) 0.022(5) 0.049(6) 0.013(4) 0.022(5) 0.010(4)
C50 0.048(10) 0.051(12) 0.108(17) -0.010(12) 0.052(11) 0.004(8)
O51 0.059(8) 0.028(6) 0.117(12) -0.009(7) 0.045(8) -0.012(5)
N61 0.017(5) 0.055(8) 0.023(5) 0.002(5) 0.012(4) 0.007(4)
O62 0.049(6) 0.047(6) 0.047(6) 0.016(5) 0.033(5) 0.016(5)
O63 0.046(6) 0.038(6) 0.043(6) 0.016(5) 0.022(5) 0.011(4)
O64 0.042(6) 0.080(9) 0.048(6) 0.022(6) 0.033(5) 0.005(6)
N71 0.033(6) 0.034(7) 0.045(7) -0.009(6) 0.004(5) 0.000(5)
O72 0.035(5) 0.041(6) 0.066(7) -0.019(5) 0.035(5) -0.015(4)
O73 0.044(6) 0.032(6) 0.071(8) -0.002(5) 0.030(6) 0.000(5)
O74 0.031(5) 0.063(7) 0.057(7) -0.019(6) 0.022(5) 0.006(5)
N81 0.020(5) 0.035(6) 0.040(6) 0.011(5) 0.018(5) 0.000(4)
O82 0.020(4) 0.049(6) 0.037(5) 0.011(4) 0.006(4) -0.002(4)
O83 0.058(7) 0.069(8) 0.033(5) -0.011(6) 0.009(5) -0.012(6)
O84 0.021(5) 0.069(8) 0.071(8) 0.004(6) 0.028(5) 0.000(5)
N91 0.039(7) 0.027(6) 0.061(9) 0.001(6) 0.010(6) 0.012(5)
O92 0.034(5) 0.044(6) 0.051(6) 0.016(5) 0.004(5) -0.003(4)
O93 0.042(6) 0.040(6) 0.060(7) -0.003(5) -0.006(5) -0.002(5)
O94 0.028(6) 0.121(14) 0.076(9) -0.002(9) 0.009(6) 0.023(7)
O101 0.002(3) 0.036(5) 0.028(4) -0.005(4) 0.001(3) 0.004(3)
O102 0.013(4) 0.030(5) 0.024(4) 0.005(3) 0.007(3) 0.004(3)
O111 0.021(4) 0.047(6) 0.058(6) -0.012(5) 0.022(4) 0.005(4)
C112 0.035(7) 0.026(6) 0.039(7) -0.012(6) 0.000(6) -0.004(5)
O113 0.016(4) 0.060(7) 0.039(5) -0.013(5) 0.006(4) -0.009(4)
C114 0.026(6) 0.035(7) 0.044(8) -0.021(6) 0.007(6) -0.012(5)
C115 0.040(8) 0.050(9) 0.043(8) -0.015(7) 0.006(7) -0.009(7)
C116 0.032(8) 0.095(15) 0.047(9) -0.010(9) 0.008(7) -0.022(9)
C117 0.042(10) 0.093(16) 0.056(11) -0.019(11) 0.002(8) -0.007(9)
N118 0.026(5) 0.037(6) 0.037(6) 0.007(5) 0.007(4) 0.002(5)
O121 0.024(5) 0.059(7) 0.037(5) 0.006(5) 0.011(4) 0.005(4)
C122 0.029(7) 0.059(10) 0.037(7) 0.005(7) 0.013(6) 0.009(6)
O123 0.022(5) 0.113(11) 0.025(5) 0.013(6) -0.001(4) -0.001(5)
C124 0.029(7) 0.088(13) 0.032(7) -0.009(8) 0.003(6) 0.006(8)
C125 0.026(8) 0.19(3) 0.059(12) -0.044(17) 0.012(8) 0.003(13)
C126 0.085(18) 0.12(2) 0.087(18) -0.059(18) 0.018(15) -0.018(16)
C127 0.043(7) 0.122(13) 0.069(9) -0.013(9) 0.003(7) -0.008(8)
N128 0.017(5) 0.101(11) 0.049(7) -0.005(7) 0.011(5) -0.003(6)
O131 0.042(7) 0.062(8) 0.106(12) 0.025(8) 0.013(7) 0.000(6)
C132 0.060(11) 0.073(13) 0.054(10) 0.018(9) 0.024(9) 0.004(9)
C201 0.063(13) 0.085(16) 0.061(12) 0.010(11) 0.008(10) 0.007(11)
O202 0.120(13) 0.035(7) 0.048(7) 0.011(6) 0.013(8) -0.011(7)
C203 0.048(9) 0.053(10) 0.029(7) -0.002(7) 0.012(6) -0.003(7)
C204 0.073(12) 0.045(10) 0.039(8) 0.019(7) 0.012(8) 0.004(9)
C205 0.064(11) 0.081(14) 0.018(7) -0.003(7) -0.013(7) 0.027(10)
C206 0.055(10) 0.066(12) 0.031(7) -0.015(7) 0.014(7) 0.000(8)
C207 0.037(8) 0.046(9) 0.042(8) 0.005(7) 0.025(6) 0.001(6)
C208 0.022(6) 0.054(9) 0.025(6) 0.002(6) 0.012(5) 0.011(5)
O209 0.034(5) 0.081(9) 0.024(5) 0.014(5) -0.002(4) -0.003(5)
C210 0.031(8) 0.083(14) 0.045(9) -0.017(9) 0.010(7) 0.002(8)
O211 0.044(6) 0.079(9) 0.032(6) -0.014(6) 0.004(5) -0.004(6)
C221 0.095(15) 0.054(11) 0.046(9) 0.002(8) -0.003(10) -0.052(11)
O222 0.055(7) 0.044(7) 0.051(7) 0.008(5) 0.009(5) -0.015(5)
C223 0.030(7) 0.056(10) 0.041(8) 0.011(7) 0.015(6) -0.006(6)
C224 0.034(8) 0.088(14) 0.024(6) -0.017(7) 0.014(6) -0.017(8)
C225 0.051(10) 0.065(12) 0.069(13) -0.054(11) 0.012(9) -0.003(9)
C226 0.066(11) 0.018(7) 0.059(11) -0.005(7) 0.015(8) 0.002(6)
C227 0.030(7) 0.033(8) 0.041(8) -0.013(6) 0.005(6) -0.002(5)
C228 0.019(5) 0.028(6) 0.039(7) -0.017(5) 0.023(5) -0.009(4)
O229 0.053(6) 0.039(6) 0.043(6) -0.009(5) 0.014(5) 0.013(5)
C230 0.060(11) 0.078(14) 0.041(9) -0.012(10) 0.012(8) 0.007(10)
O231 0.106(13) 0.054(8) 0.063(9) 0.025(7) 0.020(8) 0.005(8)
C241 0.081(14) 0.069(13) 0.050(10) -0.030(9) 0.024(10) -0.037(11)
O242 0.061(7) 0.053(7) 0.031(5) -0.008(5) 0.009(5) -0.013(6)
C243 0.039(7) 0.028(7) 0.035(7) -0.016(6) 0.005(6) -0.005(5)
C244 0.063(11) 0.034(8) 0.056(10) 0.001(7) 0.021(8) -0.010(7)
C245 0.088(14) 0.024(8) 0.054(10) 0.009(7) 0.011(10) -0.016(8)
C246 0.073(12) 0.035(8) 0.049(9) 0.022(8) 0.015(8) -0.002(8)
C247 0.038(7) 0.039(8) 0.029(6) 0.003(6) -0.009(6) 0.006(6)
C248 0.060(10) 0.015(6) 0.043(8) -0.006(6) 0.029(7) -0.013(6)
O249 0.024(4) 0.054(6) 0.028(5) 0.010(4) 0.005(4) -0.011(4)
C250 0.040(8) 0.047(9) 0.034(7) 0.011(7) 0.004(6) 0.017(7)
O251 0.041(6) 0.046(6) 0.034(5) -0.003(5) 0.007(4) 0.001(5)
N261 0.045(7) 0.045(8) 0.045(7) -0.022(6) 0.015(6) -0.007(6)
O262 0.047(6) 0.059(8) 0.038(5) 0.003(5) 0.014(5) -0.008(6)
O263 0.045(6) 0.050(7) 0.053(7) -0.005(5) 0.027(5) 0.003(5)
O264 0.050(7) 0.072(9) 0.071(9) -0.026(7) 0.026(6) 0.010(6)
N271 0.036(6) 0.041(7) 0.019(5) 0.002(4) 0.008(4) 0.004(5)
O272 0.038(6) 0.052(6) 0.047(6) -0.011(5) 0.023(5) -0.012(5)
O273 0.053(6) 0.036(6) 0.036(5) -0.005(4) 0.015(5) 0.005(5)
O274 0.035(6) 0.072(9) 0.064(8) -0.027(7) 0.025(5) -0.007(5)
N281 0.1000 0.1000 0.1000 0.0000 0.0213 0.0000
O282 0.1000 0.1000 0.1000 0.0000 0.0213 0.0000
O283 0.1000 0.1000 0.1000 0.0000 0.0213 0.0000
O284 0.1000 0.1000 0.1000 0.0000 0.0213 0.0000
O291 0.058(7) 0.067(7) 0.102(8) 0.013(7) 0.005(6) 0.008(6)
O301 0.019(4) 0.034(5) 0.041(5) 0.007(4) 0.009(3) -0.002(4)
O302 0.019(4) 0.038(5) 0.022(4) 0.005(4) 0.003(3) -0.009(4)
O311 0.031(5) 0.051(6) 0.020(4) -0.002(4) 0.001(4) -0.005(4)
C312 0.037(7) 0.035(7) 0.033(7) 0.002(6) 0.009(6) -0.003(6)
O313 0.030(5) 0.065(7) 0.024(5) 0.007(5) -0.003(4) 0.006(5)
C314 0.015(5) 0.060(10) 0.042(7) -0.004(7) 0.007(5) -0.010(6)
C315 0.048(9) 0.066(12) 0.053(10) 0.031(9) 0.019(8) 0.010(8)
C316 0.068(13) 0.099(17) 0.043(10) 0.026(10) 0.009(9) 0.028(12)
C317 0.033(8) 0.043(9) 0.102(15) 0.015(10) 0.023(9) 0.010(7)
N318 0.028(6) 0.066(10) 0.063(9) 0.019(7) 0.020(6) 0.002(6)
O321 0.029(5) 0.137(12) 0.041(5) 0.010(7) 0.004(4) 0.011(6)
C322 0.024(6) 0.121(13) 0.042(7) 0.008(8) 0.007(5) 0.006(7)
O323 0.031(5) 0.090(10) 0.041(6) -0.023(6) 0.008(4) -0.021(6)
C324 0.027(7) 0.073(11) 0.033(7) -0.001(7) 0.008(6) 0.006(7)
C325 0.050(10) 0.103(17) 0.037(8) -0.005(10) 0.007(7) 0.019(10)
C326 0.053(10) 0.062(12) 0.066(12) -0.024(10) -0.006(9) 0.011(9)
C327 0.080(15) 0.082(16) 0.049(11) -0.004(10) -0.006(10) 0.019(12)
N328 0.023(6) 0.147(15) 0.048(8) -0.010(8) -0.004(5) 0.005(7)
O331 0.050(7) 0.163(15) 0.087(9) -0.015(9) -0.016(7) -0.021(8)

loop_
_atom_type_symbol
_atom_type_scat_dispersion_real
_atom_type_scat_dispersion_imag
_atom_type_scat_Cromer_Mann_a1
_atom_type_scat_Cromer_Mann_b1
_atom_type_scat_Cromer_Mann_a2
_atom_type_scat_Cromer_Mann_b2
_atom_type_scat_Cromer_Mann_a3
_atom_type_scat_Cromer_Mann_b3
_atom_type_scat_Cromer_Mann_a4
_atom_type_scat_Cromer_Mann_b4
_atom_type_scat_Cromer_Mann_c
_atom_type_scat_source
C 0.0033 0.0016 2.3100 20.8439 1.0200 10.2075 1.5886 0.5687 0.8650 51.6512 0.2156 'International Tables Vol C 4.2.6.8 and 6.1.1.4'
H 0.0000 0.0000 0.4930 10.5109 0.3229 26.1257 0.1402 3.1424 0.0408 57.7998 0.0030 'International Tables Vol C 4.2.6.8 and 6.1.1.4'
N 0.0061 0.0033 12.2126 0.0057 3.1322 9.8933 2.0125 28.9975 1.1663 0.5826 -11.5290 'International Tables Vol C 4.2.6.8 and 6.1.1.4'
O 0.0106 0.0060 3.0485 13.2771 2.2868 5.7011 1.5463 0.3239 0.8670 32.9089 0.2508 'International Tables Vol C 4.2.6.8 and 6.1.1.4'
Cu 0.3201 1.2651 13.3380 3.5828 7.1676 0.2470 5.6158 11.3966 1.6735 64.8126 1.1910 'International Tables Vol C 4.2.6.8 and 6.1.1.4'
Dy -0.1892 4.4098 26.5070 2.1802 17.6383 0.2022 14.5596 12.1899 2.9658 111.8740 4.2973 'International Tables Vol C 4.2.6.8 and 6.1.1.4'

loop_
_geom_angle_atom_site_label_1
_geom_angle_site_symmetry_1
_geom_angle_atom_site_label_2
_geom_angle_atom_site_label_3
_geom_angle
_geom_angle_publ_flag
O123 1_655 Dy1 O9 84.3(4) yes
O123 1_655 Dy1 O11 70.5(4) yes
O9 . Dy1 O11 75.2(4) yes
O123 1_655 Dy1 O42 71.1(5) yes
O9 . Dy1 O42 152.5(5) yes
O11 . Dy1 O42 85.0(5) yes
O123 1_655 Dy1 O49 108.6(5) yes
O9 . Dy1 O49 140.5(3) yes
O11 . Dy1 O49 144.2(4) yes
O42 . Dy1 O49 62.4(5) yes
O123 1_655 Dy1 O62 128.6(4) yes
O9 . Dy1 O62 126.8(3) yes
O11 . Dy1 O62 79.1(4) yes
O42 . Dy1 O62 65.8(4) yes
O49 . Dy1 O62 74.4(4) yes
O123 1_655 Dy1 O63 141.3(4) yes
O9 . Dy1 O63 78.0(3) yes
O11 . Dy1 O63 71.9(4) yes
O42 . Dy1 O63 114.0(4) yes
O49 . Dy1 O63 106.9(4) yes
O123 1_655 Dy1 O101 134.0(3) yes
O9 . Dy1 O101 72.8(3) yes
O11 . Dy1 O101 135.8(4) yes
O42 . Dy1 O101 133.6(5) yes
O49 . Dy1 O101 71.7(3) yes
O123 1_655 Dy1 O102 76.0(3) yes
O9 . Dy1 O102 75.7(3) yes
O11 . Dy1 O102 137.3(4) yes
O42 . Dy1 O102 108.6(4) yes
O49 . Dy1 O102 71.8(3) yes
O62 . Dy1 O63 49.8(3) yes
O62 . Dy1 O101 96.5(3) yes
O63 . Dy1 O101 72.2(3) yes
O62 . Dy1 O102 143.6(4) yes
O63 . Dy1 O102 130.4(3) yes
O101 . Dy1 O102 60.1(3) yes
O22 . Dy2 O29 64.9(3) yes
O22 . Dy2 O49 154.8(4) yes
O29 . Dy2 O49 140.2(4) yes
O22 . Dy2 O51 83.5(5) yes
O29 . Dy2 O51 141.3(5) yes
O49 . Dy2 O51 74.1(5) yes
O22 . Dy2 O72 83.7(4) yes
O29 . Dy2 O72 124.9(3) yes
O49 . Dy2 O72 77.7(4) yes
O51 . Dy2 O72 69.1(4) yes
O22 . Dy2 O73 68.3(4) yes
O29 . Dy2 O73 77.6(3) yes
O49 . Dy2 O73 109.4(4) yes
O51 . Dy2 O73 112.1(4) yes
O72 . Dy2 O73 48.2(3) yes
O22 . Dy2 O101 131.8(3) yes
O29 . Dy2 O101 73.4(3) yes
O49 . Dy2 O101 71.1(3) yes
O51 . Dy2 O101 119.6(4) yes
O72 . Dy2 O101 142.4(3) yes
O22 . Dy2 O102 125.4(3) yes
O29 . Dy2 O102 74.8(3) yes
O49 . Dy2 O102 72.3(3) yes
O51 . Dy2 O102 143.9(5) yes
O72 . Dy2 O102 91.2(3) yes
O22 . Dy2 O111 73.2(4) yes
O29 . Dy2 O111 80.0(4) yes
O49 . Dy2 O111 108.4(4) yes
O51 . Dy2 O111 69.4(5) yes
O72 . Dy2 O111 134.2(4) yes
O73 . Dy2 O101 125.3(3) yes
O73 . Dy2 O102 68.3(3) yes
O101 . Dy2 O102 59.9(3) yes
O73 . Dy2 O111 140.9(4) yes
O101 . Dy2 O111 76.9(3) yes
O102 . Dy2 O111 134.4(3) yes
O2 . Dy3 O9 64.1(3) yes
O2 . Dy3 O29 152.4(3) yes
O9 . Dy3 O29 141.0(3) yes
O2 . Dy3 O31 79.0(4) yes
O9 . Dy3 O31 143.0(4) yes
O29 . Dy3 O31 75.4(3) yes
O2 . Dy3 O82 69.5(3) yes
O9 . Dy3 O82 74.4(3) yes
O29 . Dy3 O82 121.0(3) yes
O31 . Dy3 O82 91.9(3) yes
O2 . Dy3 O83 107.2(4) yes
O9 . Dy3 O83 119.3(4) yes
O29 . Dy3 O83 72.8(4) yes
O31 . Dy3 O83 68.9(4) yes
O82 . Dy3 O83 49.4(4) yes
O2 . Dy3 O92 76.7(4) yes
O9 . Dy3 O92 101.9(4) yes
O29 . Dy3 O92 84.8(4) yes
O31 . Dy3 O92 69.3(4) yes
O82 . Dy3 O92 144.0(4) yes
O2 . Dy3 O101 121.2(3) yes
O9 . Dy3 O101 71.2(3) yes
O29 . Dy3 O101 73.1(3) yes
O31 . Dy3 O101 135.6(3) yes
O82 . Dy3 O101 131.3(3) yes
O2 . Dy3 O102 133.3(3) yes
O9 . Dy3 O102 74.7(3) yes
O29 . Dy3 O102 73.9(3) yes
O31 . Dy3 O102 137.5(3) yes
O82 . Dy3 O102 79.5(3) yes
O83 . Dy3 O92 136.2(4) yes
O83 . Dy3 O101 127.7(4) yes
O92 . Dy3 O101 77.3(3) yes
O83 . Dy3 O102 74.3(4) yes
O92 . Dy3 O102 135.0(3) yes
O101 . Dy3 O102 58.8(3) yes
O323 1_655 Dy11 O209 77.7(4) yes
O323 1_655 Dy11 O211 71.9(4) yes
O209 . Dy11 O211 77.4(5) yes
O323 1_655 Dy11 O242 75.0(5) yes
O209 . Dy11 O242 150.1(4) yes
O211 . Dy11 O242 82.6(4) yes
O323 1_655 Dy11 O249 113.4(4) yes
O209 . Dy11 O249 141.2(4) yes
O211 . Dy11 O249 141.1(5) yes
O242 . Dy11 O249 63.5(4) yes
O323 1_655 Dy11 O262 136.8(4) yes
O209 . Dy11 O262 77.0(4) yes
O211 . Dy11 O262 68.7(4) yes
O242 . Dy11 O262 115.8(4) yes
O249 . Dy11 O262 108.2(3) yes
O323 1_655 Dy11 O263 135.2(5) yes
O209 . Dy11 O263 126.1(4) yes
O211 . Dy11 O263 77.3(4) yes
O242 . Dy11 O263 69.3(4) yes
O249 . Dy11 O263 73.3(4) yes
O323 1_655 Dy11 O301 131.3(4) yes
O209 . Dy11 O301 71.9(4) yes
O211 . Dy11 O301 133.5(4) yes
O242 . Dy11 O301 136.9(3) yes
O249 . Dy11 O301 73.9(3) yes
O323 1_655 Dy11 O302 75.8(4) yes
O209 . Dy11 O302 75.1(4) yes
O211 . Dy11 O302 141.2(4) yes
O242 . Dy11 O302 109.4(3) yes
O249 . Dy11 O302 72.4(4) yes
O262 . Dy11 O263 49.5(4) yes
O262 . Dy11 O301 71.0(4) yes
O263 . Dy11 O301 93.5(4) yes
O262 . Dy11 O302 129.1(3) yes
O263 . Dy11 O302 141.4(3) yes
O301 . Dy11 O302 60.2(3) yes
O222 . Dy12 O229 63.7(4) yes
O222 . Dy12 O249 155.1(4) yes
O229 . Dy12 O249 139.6(4) yes
O222 . Dy12 O251 81.6(4) yes
O229 . Dy12 O251 144.9(4) yes
O249 . Dy12 O251 75.5(4) yes
O222 . Dy12 O272 65.6(4) yes
O229 . Dy12 O272 79.2(4) yes
O249 . Dy12 O272 119.6(3) yes
O251 . Dy12 O272 81.9(4) yes
O222 . Dy12 O273 111.3(4) yes
O229 . Dy12 O273 115.9(4) yes
O249 . Dy12 O273 70.2(3) yes
O251 . Dy12 O273 70.6(4) yes
O272 . Dy12 O273 49.5(3) yes
O222 . Dy12 O301 118.6(4) yes
O229 . Dy12 O301 72.0(4) yes
O249 . Dy12 O301 73.4(3) yes
O251 . Dy12 O301 134.7(4) yes
O272 . Dy12 O301 142.6(4) yes
O222 . Dy12 O302 131.6(4) yes
O229 . Dy12 O302 72.2(4) yes
O249 . Dy12 O302 73.1(3) yes
O251 . Dy12 O302 136.4(3) yes
O272 . Dy12 O302 88.1(4) yes
O222 . Dy12 O311 73.3(4) yes
O229 . Dy12 O311 100.9(4) yes
O249 . Dy12 O311 90.2(3) yes
O251 . Dy12 O311 72.2(4) yes
O272 . Dy12 O311 134.0(4) yes
O273 . Dy12 O301 125.7(3) yes
O273 . Dy12 O302 70.8(3) yes
O301 . Dy12 O302 60.9(3) yes
O273 . Dy12 O311 141.2(3) yes
O301 . Dy12 O311 75.9(3) yes
O302 . Dy12 O311 136.4(3) yes
O202 . Dy13 O209 61.8(4) yes
O202 . Dy13 O229 156.7(4) yes
O209 . Dy13 O229 141.2(4) yes
O202 . Dy13 O231 81.7(5) yes
O209 . Dy13 O231 143.4(5) yes
O229 . Dy13 O231 75.5(5) yes
O202 . Dy13 O282 91.3(5) yes
O209 . Dy13 O282 109.8(5) yes
O229 . Dy13 O282 77.3(5) yes
O231 . Dy13 O282 71.8(5) yes
O202 . Dy13 O283 61.3(5) yes
O209 . Dy13 O283 63.0(5) yes
O229 . Dy13 O283 119.7(5) yes
O231 . Dy13 O283 103.5(5) yes
O282 . Dy13 O283 47.9(5) yes
O202 . Dy13 O291 76.9(6) yes
O209 . Dy13 O291 92.7(5) yes
O229 . Dy13 O291 101.2(5) yes
O231 . Dy13 O291 75.0(6) yes
O282 . Dy13 O291 146.0(5) yes
O202 . Dy13 O301 125.6(4) yes
O209 . Dy13 O301 72.2(4) yes
O229 . Dy13 O301 72.3(4) yes
O231 . Dy13 O301 139.6(5) yes
O282 . Dy13 O301 77.9(3) yes
O202 . Dy13 O302 127.7(4) yes
O209 . Dy13 O302 76.6(4) yes
O229 . Dy13 O302 72.5(4) yes
O231 . Dy13 O302 130.0(5) yes
O282 . Dy13 O302 134.0(3) yes
O283 . Dy13 O291 137.7(6) yes
O283 . Dy13 O301 73.2(3) yes
O291 . Dy13 O301 134.7(4) yes
O283 . Dy13 O302 125.6(4) yes
O291 . Dy13 O302 74.8(5) yes
O301 . Dy13 O302 60.3(3) yes
O113 . Cu1 N118 83.7(4) yes
O113 . Cu1 O121 176.6(5) yes
N118 . Cu1 O121 96.1(5) yes
O113 . Cu1 N128 97.3(4) yes
N118 . Cu1 N128 162.2(7) yes
O121 . Cu1 N128 83.9(5) yes
O113 . Cu1 O131 88.3(5) yes
N118 . Cu1 O131 100.7(6) yes
O121 . Cu1 O131 88.5(5) yes
N128 . Cu1 O131 97.1(7) yes
O313 . Cu11 N318 83.8(5) yes
O313 . Cu11 O321 174.0(7) yes
N318 . Cu11 O321 95.2(6) yes
O313 . Cu11 N328 97.7(5) yes
N318 . Cu11 N328 169.0(9) yes
O321 . Cu11 N328 82.2(6) yes
O313 . Cu11 O331 88.9(6) yes
N318 . Cu11 O331 91.8(7) yes
O321 . Cu11 O331 97.0(7) yes
N328 . Cu11 O331 99.1(8) yes
Dy3 . O2 C1 126.0(9) yes
Dy3 . O2 C3 116.4(8) yes
C1 . O2 C3 115.5(12) yes
O2 . C3 C4 123.9(14) yes
O2 . C3 C8 113.6(12) yes
C4 . C3 C8 122.4(15) yes
C3 . C4 C5 116.3(18) yes
C3 . C4 H41 122.1 no
C5 . C4 H41 121.6 no
C4 . C5 C6 121.4(17) yes
C4 . C5 H51 120.1 no
C6 . C5 H51 118.5 no
C5 . C6 C7 122.2(15) yes
C5 . C6 H61 118.4 no
C7 . C6 H61 119.4 no
C6 . C7 C8 117.6(14) yes
C6 . C7 C10 118.1(15) yes
C8 . C7 C10 123.9(14) yes
C3 . C8 C7 120.0(13) yes
C3 . C8 O9 116.6(12) yes
C7 . C8 O9 123.4(13) yes
C8 . O9 Dy3 126.3(9) yes
C8 . O9 Dy1 134.2(8) yes
Dy3 . O9 Dy1 98.9(4) yes
C7 . C10 O11 131.0(18) yes
C7 . C10 H101 114.3 no
O11 . C10 H101 114.7 no
Dy1 . O11 C10 130.7(12) yes
O22 . C21 H212 110.1 no
O22 . C21 H211 110.6 no
H212 . C21 H211 111.7 no
O22 . C21 H213 107.8 no
H212 . C21 H213 108.4 no
H211 . C21 H213 108.3 no
Dy2 . O22 C21 124.0(11) yes
Dy2 . O22 C23 117.6(8) yes
C21 . O22 C23 116.0(14) yes
O22 . C23 C24 124.8(14) yes
O22 . C23 C28 112.4(12) yes
C24 . C23 C28 122.8(14) yes
C23 . C24 C25 117.7(15) yes
C23 . C24 H241 121.8 no
C25 . C24 H241 120.5 no
C24 . C25 C26 120.2(15) yes
C24 . C25 H251 120.5 no
C26 . C25 H251 119.4 no
C25 . C26 C27 120.0(16) yes
C25 . C26 H261 119.0 no
C27 . C26 H261 121.0 no
C26 . C27 C28 122.4(15) yes
C26 . C27 C30 112.6(13) yes
C28 . C27 C30 124.5(13) yes
C27 . C28 C23 116.9(13) yes
C27 . C28 O29 123.2(13) yes
C23 . C28 O29 119.4(14) yes
C28 . O29 Dy2 124.9(9) yes
C28 . O29 Dy3 135.5(9) yes
Dy2 . O29 Dy3 99.4(3) yes
C27 . C30 O31 122.9(14) yes
C27 . C30 H301 118.3 no
O31 . C30 H301 118.7 no
Dy3 . O31 C30 137.2(11) yes
O42 . C41 H413 110.3 no
O42 . C41 H411 110.8 no
H413 . C41 H411 107.2 no
O42 . C41 H412 111.3 no
H413 . C41 H412 107.8 no
H411 . C41 H412 109.2 no
Dy1 . O42 C41 131.0(16) yes
Dy1 . O42 C43 112.0(9) yes
C41 . O42 C43 116.9(17) yes
O42 . C43 C44 122.9(19) yes
O42 . C43 C48 115.7(15) yes
C44 . C43 C48 121(2) yes
C43 . C44 C45 116(2) yes
C43 . C44 H441 122.1 no
C45 . C44 H441 121.9 no
C44 . C45 C46 120.7(20) yes
C44 . C45 H451 119.7 no
C46 . C45 H451 119.5 no
C45 . C46 C47 122(2) yes
C45 . C46 H461 122.5 no
C47 . C46 H461 115.9 no
C46 . C47 C48 116.3(20) yes
C46 . C47 C50 118(2) yes
C48 . C47 C50 125.8(17) yes
C47 . C48 C43 123.4(15) yes
C47 . C48 O49 119.8(15) yes
C43 . C48 O49 116.7(16) yes
C48 . O49 Dy1 127.0(10) yes
C48 . O49 Dy2 133.3(10) yes
Dy1 . O49 Dy2 99.5(4) yes
C47 . C50 O51 128(2) yes
C47 . C50 H501 116.5 no
O51 . C50 H501 115.0 no
Dy2 . O51 C50 133.8(17) yes
O62 . N61 O63 116.7(10) yes
O62 . N61 O64 123.8(13) yes
O63 . N61 O64 119.5(12) yes
Dy1 . O62 N61 99.8(8) yes
Dy1 . O63 N61 93.7(7) yes
O72 . N71 O73 116.6(12) yes
O72 . N71 O74 122.6(14) yes
O73 . N71 O74 120.8(14) yes
Dy2 . O72 N71 103.6(9) yes
Dy2 . O73 N71 91.4(8) yes
O82 . N81 O83 112.5(10) yes
O82 . N81 O84 124.6(13) yes
O83 . N81 O84 123.0(13) yes
Dy3 . O82 N81 100.2(8) yes
Dy3 . O83 N81 97.6(8) yes
O92 . N91 O93 120.1(13) yes
O92 . N91 O94 115.6(14) yes
O93 . N91 O94 124.3(15) yes
Dy3 . O92 N91 126.9(9) yes
Dy3 . O101 Dy2 96.5(3) yes
Dy3 . O101 Dy1 97.9(3) yes
Dy2 . O101 Dy1 99.8(3) yes
Dy3 . O101 H1011 119.6 no
Dy2 . O101 H1011 119.2 no
Dy1 . O101 H1011 119.2 no
Dy3 . O102 Dy1 95.8(3) yes
Dy3 . O102 Dy2 96.1(3) yes
Dy1 . O102 Dy2 98.4(3) yes
Dy3 . O102 H1021 120.3 no
Dy1 . O102 H1021 120.3 no
Dy2 . O102 H1021 120.3 no
Dy2 . O111 C112 139.3(9) yes
O111 . C112 O113 124.7(13) yes
O111 . C112 C114 117.4(12) yes
O113 . C112 C114 117.7(12) yes
C112 . O113 Cu1 115.7(9) yes
C112 . C114 C115 109.2(12) yes
C112 . C114 N118 107.1(11) yes
C115 . C114 N118 117.5(14) yes
C112 . C114 H1141 107.9 no
C115 . C114 H1141 108.0 no
N118 . C114 H1141 106.7 no
C114 . C115 C116 114.2(13) yes
C114 . C115 C117 110.1(15) yes
C116 . C115 C117 112.5(16) yes
C114 . C115 H1151 107.1 no
C116 . C115 H1151 105.5 no
C117 . C115 H1151 106.9 no
C115 . C116 H1161 110.4 no
C115 . C116 H1163 109.8 no
H1161 . C116 H1163 108.0 no
C115 . C116 H1162 110.6 no
H1161 . C116 H1162 109.3 no
H1163 . C116 H1162 108.7 no
C115 . C117 H1172 110.0 no
C115 . C117 H1171 110.1 no
H1172 . C117 H1171 109.0 no
C115 . C117 H1173 109.6 no
H1172 . C117 H1173 108.6 no
H1171 . C117 H1173 109.5 no
C114 . N118 Cu1 112.6(9) yes
C114 . N118 H1181 108.8 no
Cu1 . N118 H1181 108.8 no
C114 . N118 H1182 108.6 no
Cu1 . N118 H1182 108.9 no
H1181 . N118 H1182 109.0 no
Cu1 . O121 C122 114.1(9) yes
O121 . C122 O123 125.4(14) yes
O121 . C122 C124 118.3(12) yes
O123 . C122 C124 116.2(14) yes
Dy1 1_455 O123 C122 143.0(10) yes
C122 . C124 C125 108.6(14) yes
C122 . C124 N128 109.0(12) yes
C125 . C124 N128 110.7(18) yes
C122 . C124 H1241 109.9 no
C125 . C124 H1241 109.3 no
N128 . C124 H1241 109.3 no
C124 . C125 C126 109.6(17) yes
C124 . C125 C127 107(2) yes
C126 . C125 C127 114(3) yes
C124 . C125 H1251 108.6 no
C126 . C125 H1251 108.1 no
C127 . C125 H1251 109.6 no
C125 . C126 H1262 112.6 no
C125 . C126 H1261 112.6 no
H1262 . C126 H1261 106.1 no
C125 . C126 H1263 112.5 no
H1262 . C126 H1263 106.4 no
H1261 . C126 H1263 106.0 no
C125 . C127 H1272 111.6 no
C125 . C127 H1273 109.0 no
H1272 . C127 H1273 107.4 no
C125 . C127 H1271 111.5 no
H1272 . C127 H1271 109.7 no
H1273 . C127 H1271 107.4 no
C124 . N128 Cu1 108.2(10) yes
C124 . N128 H1281 110.4 no
Cu1 . N128 H1281 110.2 no
C124 . N128 H1282 109.7 no
Cu1 . N128 H1282 109.8 no
H1281 . N128 H1282 108.6 no
Cu1 . O131 C132 130.4(12) yes
Cu1 . O131 H1313 109.6 no
C132 . O131 H1313 117.4 no
O131 . C132 H1321 110.5 no
O131 . C132 H1322 109.2 no
H1321 . C132 H1322 109.1 no
O131 . C132 H1323 110.1 no
H1321 . C132 H1323 109.1 no
H1322 . C132 H1323 108.7 no
O202 . C201 H2011 110.7 no
O202 . C201 H2012 109.3 no
H2011 . C201 H2012 107.7 no
O202 . C201 H2013 110.5 no
H2011 . C201 H2013 109.8 no
H2012 . C201 H2013 108.7 no
Dy13 . O202 C201 121.8(13) yes
Dy13 . O202 C203 119.3(10) yes
C201 . O202 C203 115.7(16) yes
O202 . C203 C204 127.9(17) yes
O202 . C203 C208 113.1(13) yes
C204 . C203 C208 119.0(16) yes
C203 . C204 C205 119.0(17) yes
C203 . C204 H2041 120.3 no
C205 . C204 H2041 120.7 no
C204 . C205 C206 120.9(14) yes
C204 . C205 H2051 119.2 no
C206 . C205 H2051 119.9 no
C205 . C206 C207 120.4(16) yes
C205 . C206 H2061 120.0 no
C207 . C206 H2061 119.6 no
C206 . C207 C208 118.8(15) yes
C206 . C207 C210 111.3(15) yes
C208 . C207 C210 129.6(15) yes
C203 . C208 C207 121.5(13) yes
C203 . C208 O209 113.8(13) yes
C207 . C208 O209 124.6(14) yes
C208 . O209 Dy11 128.8(10) yes
C208 . O209 Dy13 130.2(10) yes
Dy11 . O209 Dy13 98.7(4) yes
C207 . C210 O211 123.2(17) yes
C207 . C210 H2101 118.6 no
O211 . C210 H2101 118.2 no
Dy11 . O211 C210 133.4(13) yes
O222 . C221 H2212 109.5 no
O222 . C221 H2213 109.4 no
H2212 . C221 H2213 108.6 no
O222 . C221 H2211 110.7 no
H2212 . C221 H2211 108.9 no
H2213 . C221 H2211 109.8 no
Dy12 . O222 C221 127.3(11) yes
Dy12 . O222 C223 117.6(9) yes
C221 . O222 C223 114.8(14) yes
O222 . C223 C224 130.5(15) yes
O222 . C223 C228 112.5(14) yes
C224 . C223 C228 116.9(16) yes
C223 . C224 C225 123.5(15) yes
C223 . C224 H2241 117.6 no
C225 . C224 H2241 118.9 no
C224 . C225 C226 119.7(14) yes
C224 . C225 H2251 118.8 no
C226 . C225 H2251 121.5 no
C225 . C226 C227 119.2(15) yes
C225 . C226 H2261 120.0 no
C227 . C226 H2261 120.8 no
C226 . C227 C228 118.5(14) yes
C226 . C227 C230 116.6(16) yes
C228 . C227 C230 124.9(15) yes
C227 . C228 C223 122.2(13) yes
C227 . C228 O229 120.4(13) yes
C223 . C228 O229 117.4(13) yes
C228 . O229 Dy12 124.1(9) yes
C228 . O229 Dy13 135.5(10) yes
Dy12 . O229 Dy13 100.2(4) yes
C227 . C230 O231 130(2) yes
C227 . C230 H2301 115.7 no
O231 . C230 H2301 114.1 no
Dy13 . O231 C230 132.2(15) yes
O242 . C241 H2411 110.1 no
O242 . C241 H2413 110.8 no
H2411 . C241 H2413 110.1 no
O242 . C241 H2412 107.5 no
H2411 . C241 H2412 109.1 no
H2413 . C241 H2412 109.1 no
C241 . O242 Dy11 123.4(11) yes
C241 . O242 C243 114.4(13) yes
Dy11 . O242 C243 120.9(8) yes
O242 . C243 C244 128.3(14) yes
O242 . C243 C248 107.7(13) yes
C244 . C243 C248 123.7(15) yes
C243 . C244 C245 121.0(16) yes
C243 . C244 H2441 119.3 no
C245 . C244 H2441 119.7 no
C244 . C245 C246 121.2(15) yes
C244 . C245 H2451 119.9 no
C246 . C245 H2451 118.8 no
C245 . C246 C247 118.9(15) yes
C245 . C246 H2461 121.3 no
C247 . C246 H2461 119.8 no
C246 . C247 C248 122.8(14) yes
C246 . C247 C250 115.0(14) yes
C248 . C247 C250 122.1(14) yes
C247 . C248 C243 112.0(12) yes
C247 . C248 O249 125.6(14) yes
C243 . C248 O249 122.2(15) yes
Dy12 . O249 C248 130.6(9) yes
Dy12 . O249 Dy11 98.7(4) yes
C248 . O249 Dy11 125.5(10) yes
C247 . C250 O251 125.9(14) yes
C247 . C250 H2501 116.9 no
O251 . C250 H2501 117.3 no
Dy12 . O251 C250 133.9(10) yes
O262 . N261 O263 117.6(13) yes
O262 . N261 O264 120.2(15) yes
O263 . N261 O264 122.1(16) yes
Dy11 . O262 N261 92.3(8) yes
Dy11 . O263 N261 100.5(10) yes
O272 . N271 O273 117.1(11) yes
O272 . N271 O274 121.5(12) yes
O273 . N271 O274 121.4(13) yes
Dy12 . O272 N271 100.6(8) yes
Dy12 . O273 N271 92.5(8) yes
Dy13 . O282 N281 97.8(8) yes
Dy13 . O283 N281 93.9(8) yes
Dy13 . O291 H2911 107.9 no
Dy13 . O301 Dy12 97.2(4) yes
Dy13 . O301 Dy11 96.4(3) yes
Dy12 . O301 Dy11 97.5(3) yes
Dy13 . O301 H3011 120.2 no
Dy12 . O301 H3011 120.3 no
Dy11 . O301 H3011 119.8 no
Dy11 . O302 Dy13 95.5(3) yes
Dy11 . O302 Dy12 96.6(3) yes
Dy13 . O302 Dy12 97.9(3) yes
Dy11 . O302 H3021 120.3 no
Dy13 . O302 H3021 120.5 no
Dy12 . O302 H3021 120.3 no
Dy12 . O311 C312 144.4(9) yes
O311 . C312 O313 123.9(13) yes
O311 . C312 C314 119.3(12) yes
O313 . C312 C314 116.8(13) yes
C312 . O313 Cu11 115.4(9) yes
C312 . C314 C315 111.7(11) yes
C312 . C314 N318 109.8(12) yes
C315 . C314 N318 112.8(14) yes
C312 . C314 H3141 107.5 no
C315 . C314 H3141 107.5 no
N318 . C314 H3141 107.2 no
C314 . C315 C316 111.1(15) yes
C314 . C315 C317 109.8(15) yes
C316 . C315 C317 112.1(18) yes
C314 . C315 H3151 107.6 no
C316 . C315 H3151 108.0 no
C317 . C315 H3151 108.0 no
C315 . C316 H3161 111.1 no
C315 . C316 H3163 108.2 no
H3161 . C316 H3163 107.4 no
C315 . C316 H3162 111.2 no
H3161 . C316 H3162 110.7 no
H3163 . C316 H3162 108.0 no
C315 . C317 H3172 110.2 no
C315 . C317 H3171 112.0 no
H3172 . C317 H3171 108.5 no
C315 . C317 H3173 109.9 no
H3172 . C317 H3173 108.0 no
H3171 . C317 H3173 108.2 no
C314 . N318 Cu11 110.7(10) yes
C314 . N318 H3181 109.6 no
Cu11 . N318 H3181 109.5 no
C314 . N318 H3182 109.3 no
Cu11 . N318 H3182 109.2 no
H3181 . N318 H3182 108.5 no
Cu11 . O321 C322 117.4(12) yes
O321 . C322 O323 123.0(16) yes
O321 . C322 C324 116.1(15) yes
O323 . C322 C324 120.1(16) yes
Dy11 1_455 O323 C322 138.9(11) yes
C322 . C324 C325 109.1(15) yes
C322 . C324 N328 111.0(15) yes
C325 . C324 N328 113.5(14) yes
C322 . C324 H3241 107.3 no
C325 . C324 H3241 108.1 no
N328 . C324 H3241 107.7 no
C324 . C325 C326 112.4(17) yes
C324 . C325 C327 109.5(17) yes
C326 . C325 C327 114.2(19) yes
C324 . C325 H3251 108.8 no
C326 . C325 H3251 106.6 no
C327 . C325 H3251 104.9 no
C325 . C326 H3262 109.4 no
C325 . C326 H3261 110.2 no
H3262 . C326 H3261 109.0 no
C325 . C326 H3263 109.4 no
H3262 . C326 H3263 109.1 no
H3261 . C326 H3263 109.7 no
C325 . C327 H3272 111.0 no
C325 . C327 H3273 111.6 no
H3272 . C327 H3273 108.8 no
C325 . C327 H3271 108.9 no
H3272 . C327 H3271 107.9 no
H3273 . C327 H3271 108.5 no
C324 . N328 Cu11 110.8(10) yes
C324 . N328 H3281 108.7 no
Cu11 . N328 H3281 109.3 no
C324 . N328 H3282 109.6 no
Cu11 . N328 H3282 110.1 no
H3281 . N328 H3282 108.2 no
Cu11 . O331 H3311 152.4 no
Cu11 . O331 H3312 101.8 no
H3311 . O331 H3312 105.8 no

loop_
_geom_bond_atom_site_label_1
_geom_bond_atom_site_label_2
_geom_bond_site_symmetry_2
_geom_bond_distance
_geom_bond_publ_flag
Dy1 O123 1_655 2.326(10) yes
Dy1 O9 . 2.296(10) yes
Dy1 O11 . 2.381(12) yes
Dy1 O42 . 2.606(13) yes
Dy1 O49 . 2.321(11) yes
Dy1 O62 . 2.483(10) yes
Dy1 O63 . 2.594(10) yes
Dy1 O101 . 2.297(8) yes
Dy1 O102 . 2.351(8) yes
Dy2 O22 . 2.527(12) yes
Dy2 O29 . 2.300(10) yes
Dy2 O49 . 2.319(11) yes
Dy2 O51 . 2.416(12) yes
Dy2 O72 . 2.455(11) yes
Dy2 O73 . 2.718(11) yes
Dy2 O101 . 2.335(8) yes
Dy2 O102 . 2.327(9) yes
Dy2 O111 . 2.335(9) yes
Dy3 O2 . 2.542(12) yes
Dy3 O9 . 2.324(9) yes
Dy3 O29 . 2.293(10) yes
Dy3 O31 . 2.332(10) yes
Dy3 O82 . 2.461(9) yes
Dy3 O83 . 2.495(12) yes
Dy3 O92 . 2.410(11) yes
Dy3 O101 . 2.359(9) yes
Dy3 O102 . 2.379(8) yes
Dy11 O323 1_655 2.353(11) yes
Dy11 O209 . 2.338(12) yes
Dy11 O211 . 2.355(11) yes
Dy11 O242 . 2.505(12) yes
Dy11 O249 . 2.316(9) yes
Dy11 O262 . 2.659(11) yes
Dy11 O263 . 2.496(11) yes
Dy11 O301 . 2.341(10) yes
Dy11 O302 . 2.387(10) yes
Dy12 O222 . 2.524(12) yes
Dy12 O229 . 2.325(12) yes
Dy12 O249 . 2.332(12) yes
Dy12 O251 . 2.351(11) yes
Dy12 O272 . 2.473(10) yes
Dy12 O273 . 2.671(11) yes
Dy12 O301 . 2.349(9) yes
Dy12 O302 . 2.334(8) yes
Dy12 O311 . 2.325(10) yes
Dy13 O202 . 2.565(13) yes
Dy13 O209 . 2.291(13) yes
Dy13 O229 . 2.287(11) yes
Dy13 O231 . 2.357(16) yes
Dy13 O282 . 2.493(18) yes
Dy13 O283 . 2.589(19) yes
Dy13 O291 . 2.401(15) yes
Dy13 O301 . 2.368(10) yes
Dy13 O302 . 2.356(9) yes
Cu1 O113 . 1.934(9) yes
Cu1 N118 . 1.974(12) yes
Cu1 O121 . 1.932(10) yes
Cu1 N128 . 2.022(15) yes
Cu1 O131 . 2.322(14) yes
Cu11 O313 . 1.948(11) yes
Cu11 N318 . 1.939(14) yes
Cu11 O321 . 1.948(13) yes
Cu11 N328 . 2.000(17) yes
Cu11 O331 . 2.71(2) yes
C1 O2 . 1.408(18) yes
C1 H11 . 0.965 no
C1 H13 . 0.964 no
C1 H12 . 0.959 no
O2 C3 . 1.435(18) yes
C3 C4 . 1.38(2) yes
C3 C8 . 1.41(2) yes
C4 C5 . 1.41(3) yes
C4 H41 . 0.944 no
C5 C6 . 1.34(3) yes
C5 H51 . 0.934 no
C6 C7 . 1.41(2) yes
C6 H61 . 0.937 no
C7 C8 . 1.367(18) yes
C7 C10 . 1.41(2) yes
C8 O9 . 1.352(17) yes
C10 O11 . 1.18(2) yes
C10 H101 . 0.947 no
C21 O22 . 1.43(2) yes
C21 H212 . 0.964 no
C21 H211 . 0.961 no
C21 H213 . 0.999 no
O22 C23 . 1.407(18) yes
C23 C24 . 1.41(2) yes
C23 C28 . 1.39(2) yes
C24 C25 . 1.44(3) yes
C24 H241 . 0.924 no
C25 C26 . 1.37(3) yes
C25 H251 . 0.930 no
C26 C27 . 1.39(2) yes
C26 H261 . 0.923 no
C27 C28 . 1.41(2) yes
C27 C30 . 1.49(2) yes
C28 O29 . 1.349(15) yes
C30 O31 . 1.255(17) yes
C30 H301 . 0.943 no
C41 O42 . 1.41(2) yes
C41 H413 . 0.986 no
C41 H411 . 0.967 no
C41 H412 . 0.955 no
O42 C43 . 1.49(3) yes
C43 C44 . 1.43(3) yes
C43 C48 . 1.29(2) yes
C44 C45 . 1.47(4) yes
C44 H441 . 0.950 no
C45 C46 . 1.30(4) yes
C45 H451 . 0.936 no
C46 C47 . 1.43(3) yes
C46 H461 . 0.968 no
C47 C48 . 1.42(3) yes
C47 C50 . 1.43(3) yes
C48 O49 . 1.383(16) yes
C50 O51 . 1.15(3) yes
C50 H501 . 0.979 no
N61 O62 . 1.246(15) yes
N61 O63 . 1.269(16) yes
N61 O64 . 1.210(15) yes
N71 O72 . 1.262(17) yes
N71 O73 . 1.236(17) yes
N71 O74 . 1.218(16) yes
N81 O82 . 1.233(15) yes
N81 O83 . 1.261(16) yes
N81 O84 . 1.205(14) yes
N91 O92 . 1.266(18) yes
N91 O93 . 1.197(18) yes
N91 O94 . 1.286(19) yes
O101 H1011 . 0.954 no
O102 H1021 . 0.954 no
O111 C112 . 1.238(18) yes
C112 O113 . 1.264(18) yes
C112 C114 . 1.574(19) yes
C114 C115 . 1.46(2) yes
C114 N118 . 1.448(18) yes
C114 H1141 . 0.988 no
C115 C116 . 1.51(3) yes
C115 C117 . 1.55(2) yes
C115 H1151 . 0.982 no
C116 H1161 . 0.965 no
C116 H1163 . 0.981 no
C116 H1162 . 0.962 no
C117 H1172 . 0.970 no
C117 H1171 . 0.960 no
C117 H1173 . 0.961 no
N118 H1181 . 0.954 no
N118 H1182 . 0.952 no
O121 C122 . 1.304(18) yes
C122 O123 . 1.224(18) yes
C122 C124 . 1.52(2) yes
C124 C125 . 1.54(3) yes
C124 N128 . 1.51(2) yes
C124 H1241 . 0.994 no
C125 C126 . 1.57(5) yes
C125 C127 . 1.50(3) yes
C125 H1251 . 0.984 no
C126 H1262 . 0.975 no
C126 H1261 . 0.982 no
C126 H1263 . 0.976 no
C127 H1272 . 0.967 no
C127 H1273 . 0.986 no
C127 H1271 . 0.958 no
N128 H1281 . 0.951 no
N128 H1282 . 0.960 no
O131 C132 . 1.41(2) yes
O131 H1313 . 0.957 no
C132 H1321 . 0.949 no
C132 H1322 . 0.955 no
C132 H1323 . 0.955 no
C201 O202 . 1.37(3) yes
C201 H2011 . 0.964 no
C201 H2012 . 0.983 no
C201 H2013 . 0.958 no
O202 C203 . 1.39(2) yes
C203 C204 . 1.38(2) yes
C203 C208 . 1.41(2) yes
C204 C205 . 1.38(3) yes
C204 H2041 . 0.945 no
C205 C206 . 1.36(3) yes
C205 H2051 . 0.936 no
C206 C207 . 1.40(2) yes
C206 H2061 . 0.938 no
C207 C208 . 1.34(2) yes
C207 C210 . 1.46(3) yes
C208 O209 . 1.368(17) yes
C210 O211 . 1.22(2) yes
C210 H2101 . 0.943 no
C221 O222 . 1.42(2) yes
C221 H2212 . 0.978 no
C221 H2213 . 0.959 no
C221 H2211 . 0.953 no
O222 C223 . 1.41(2) yes
C223 C224 . 1.39(2) yes
C223 C228 . 1.38(2) yes
C224 C225 . 1.38(3) yes
C224 H2241 . 0.942 no
C225 C226 . 1.37(3) yes
C225 H2251 . 0.944 no
C226 C227 . 1.44(2) yes
C226 H2261 . 0.942 no
C227 C228 . 1.40(2) yes
C227 C230 . 1.41(2) yes
C228 O229 . 1.387(16) yes
C230 O231 . 1.18(2) yes
C230 H2301 . 0.956 no
C241 O242 . 1.45(2) yes
C241 H2411 . 0.952 no
C241 H2413 . 0.957 no
C241 H2412 . 0.972 no
O242 C243 . 1.394(19) yes
C243 C244 . 1.36(2) yes
C243 C248 . 1.430(19) yes
C244 C245 . 1.38(3) yes
C244 H2441 . 0.937 no
C245 C246 . 1.32(3) yes
C245 H2451 . 0.944 no
C246 C247 . 1.44(2) yes
C246 H2461 . 0.947 no
C247 C248 . 1.45(2) yes
C247 C250 . 1.47(2) yes
C248 O249 . 1.260(17) yes
C250 O251 . 1.21(2) yes
C250 H2501 . 0.932 no
N261 O262 . 1.27(2) yes
N261 O263 . 1.258(18) yes
N261 O264 . 1.218(18) yes
N271 O272 . 1.291(16) yes
N271 O273 . 1.241(15) yes
N271 O274 . 1.213(16) yes
N281 O282 . 1.212(16) yes
N281 O283 . 1.179(15) yes
N281 O284 . 1.312(16) yes
O291 H2911 . 0.977 no
O301 H3011 . 0.953 no
O302 H3021 . 0.953 no
O311 C312 . 1.269(17) yes
C312 O313 . 1.279(17) yes
C312 C314 . 1.50(2) yes
C314 C315 . 1.59(2) yes
C314 N318 . 1.49(2) yes
C314 H3141 . 0.990 no
C315 C316 . 1.48(2) yes
C315 C317 . 1.48(3) yes
C315 H3151 . 0.996 no
C316 H3161 . 0.965 no
C316 H3163 . 0.994 no
C316 H3162 . 0.954 no
C317 H3172 . 0.967 no
C317 H3171 . 0.966 no
C317 H3173 . 0.965 no
N318 H3181 . 0.953 no
N318 H3182 . 0.959 no
O321 C322 . 1.26(2) yes
C322 O323 . 1.21(2) yes
C322 C324 . 1.50(2) yes
C324 C325 . 1.57(2) yes
C324 N328 . 1.43(2) yes
C324 H3241 . 0.997 no
C325 C326 . 1.51(3) yes
C325 C327 . 1.49(3) yes
C325 H3251 . 0.992 no
C326 H3262 . 0.969 no
C326 H3261 . 0.964 no
C326 H3263 . 0.962 no
C327 H3272 . 0.967 no
C327 H3273 . 0.955 no
C327 H3271 . 0.973 no
N328 H3281 . 0.964 no
N328 H3282 . 0.950 no
O331 H3311 . 0.960 no
O331 H3312 . 0.986 no

loop_
_geom_hbond_atom_site_label_D
_geom_hbond_atom_site_label_H
_geom_hbond_atom_site_label_A
_geom_hbond_site_symmetry_A
_geom_hbond_angle_DHA
_geom_hbond_distance_DH
_geom_hbond_distance_HA
_geom_hbond_distance_DA
_geom_hbond_publ_flag
C4 H41 O72 2_555 158.5 0.94360 2.42 3.32(3) yes
C24 H241 O264 . 157.9 0.92388 2.57 3.45(3) yes
C30 H301 O274 2_554 174.1 0.94336 2.52 3.46(3) yes
C45 H451 O31 2_545 124.9 0.93568 2.59 3.22(3) yes
C46 H461 O82 2_545 131.9 0.96802 2.55 3.28(3) yes
C201 H2011 O231 . 129.8 0.96377 2.47 3.18(3) yes
C205 H2051 O93 2_545 137.9 0.9359 2.59 3.34(3) yes
C210 H2101 O74 . 159.6 0.94342 2.55 3.45(3) yes
C224 H2241 O83 2_544 144.0 0.9418 2.520 3.33(3) yes
C246 H2461 O11 1_554 138.3 0.9467 2.598 3.36(3) yes
C250 H2501 O62 1_554 162.6 0.93200 2.531 3.43(3) yes
C326 H3263 O264 . 171.7 0.9621 2.56 3.52(3) yes
C132 H1322 O74 1_455 149. 0.9547 2.58 3.44(3) yes
O102 H1021 O121 1_655 145.2 0.9538 1.889 2.727(13) yes
O101 H1011 O113 . 145.5 0.9541 1.894 2.734(12) yes
O301 H3011 O313 . 142.4 0.9529 2.045 2.859(14) yes
O302 H3021 O321 1_655 130.9 0.9533 2.412 3.12(3) yes
N328 H3281 O284 . 169.6 0.96 2.455 3.41(3) yes
N328 H3282 O264 . 140.7 0.950 2.367 3.16(3) yes
N318 H3181 O273 1_455 157.7 0.953 2.507 3.41(3) yes
N318 H3181 O274 1_455 148.0 0.953 2.323 3.17(3) yes
N118 H1181 N71 1_455 172.2 0.954 2.588 3.54(3) yes
N118 H1181 O73 1_455 158.7 0.954 2.406 3.31(3) yes
N118 H1181 O74 1_455 146.7 0.954 2.279 3.12(3) yes
N128 H1281 N61 . 173.6 0.951 2.585 3.53(3) yes
N128 H1281 O63 . 144.5 0.951 2.416 3.24(3) yes
N128 H1281 O64 . 157.4 0.951 2.267 3.17(3) yes
N128 H1282 O93 . 126.6 0.960 2.429 3.10(3) yes
